data_3000202
loop_
_publ_author_name
'Kinga Roszak'
'Katrusiak, Andrzej'

_publ_section_title
;
 ?
;
_journal_name_full 'To be published'
_chemical_formula_sum 'C14 H19 N O5'
_symmetry_space_group_name_Hall '-P 2yn'
_symmetry_space_group_name_H-M 'P 1 21/n 1'
_cell_angle_alpha 90
_cell_angle_beta 93.5390(10)
_cell_angle_gamma 90
_cell_length_a 7.76280(10)
_cell_length_b 8.71410(10)
_cell_length_c 21.3766(2)
_cell_measurement_temperature 296(2)
_cell_volume 1443.28(3)
_diffrn_ambient_temperature 296(2)
_diffrn_radiation_type CuK\a
_diffrn_radiation_wavelength 1.54184
_refine_ls_goodness_of_fit_ref 1.057
_refine_ls_R_factor_all 0.0502
_refine_ls_R_factor_gt 0.0480
_refine_ls_wR_factor_gt 0.1362
_refine_ls_wR_factor_ref 0.1384
_cod_database_code 3000202
_cod_hold_until_date 2018-11-26

loop_
_atom_site_label
_atom_site_fract_x
_atom_site_fract_y
_atom_site_fract_z
? ? ? ?
